data_4082761
loop_
_publ_author_name
'Minier, Mikael A.'
'Lippard, Stephen J.'

_publ_section_title
;
 Conversion Between Doubly and Triply Carboxylate-Bridged Di(ethylzinc)
 Complexes and Formation of the (\m-Oxo)tetrazinc Carboxylate
 [Zn4O(Ar(Tol)CO2)6].
;
_journal_issue 6
_journal_name_full Organometallics
_journal_page_first 1462
_journal_page_last 1466
_journal_paper_doi 10.1021/om5000503
_journal_volume 33
_journal_year 2014
_chemical_formula_sum 'C126.22 H102.18 O13 Zn4'
_chemical_formula_weight 2088.34
_chemical_name_systematic
; 
 ? 
;
_space_group_crystal_system trigonal
_space_group_IT_number 148
_space_group_name_Hall '-R 3'
_space_group_name_H-M_alt 'R -3 :H'
_symmetry_space_group_name_Hall '-R 3'
_symmetry_space_group_name_H-M 'R -3 :H'
_atom_sites_solution_hydrogens geom
_audit_creation_method SHELXL-2013
_cell_angle_alpha 90
_cell_angle_beta 90
_cell_angle_gamma 120
_cell_formula_units_Z 3
_cell_length_a 24.9722(6)
_cell_length_b 24.9722(6)
_cell_length_c 14.2207(6)
_cell_measurement_reflns_used 9856
_cell_measurement_temperature 100(2)
_cell_measurement_theta_max 29.56
_cell_measurement_theta_min 2.37
_cell_volume 7680.1(4)
_computing_cell_refinement 'Bruker SMART'
_computing_data_collection 'Bruker SMART'
_computing_data_reduction 'Bruker SAINT'
_computing_molecular_graphics 'Bruker SHELXTL'
_computing_publication_material 'Bruker SHELXTL'
_computing_structure_refinement 'SHELXL-2013 (Sheldrick, 2013)'
_computing_structure_solution 'Bruker SHELXTL'
_diffrn_ambient_temperature 100(2)
_diffrn_measured_fraction_theta_full 1.000
_diffrn_measured_fraction_theta_max 1.000
_diffrn_measurement_device_type 'CCD area detector'
_diffrn_measurement_method 'phi and omega scans'
_diffrn_radiation_type MoK\a
_diffrn_radiation_wavelength 0.71073
_diffrn_reflns_av_R_equivalents 0.0352
_diffrn_reflns_av_unetI/netI 0.0186
_diffrn_reflns_Laue_measured_fraction_full 1.000
_diffrn_reflns_Laue_measured_fraction_max 1.000
_diffrn_reflns_limit_h_max 34
_diffrn_reflns_limit_h_min -34
_diffrn_reflns_limit_k_max 34
_diffrn_reflns_limit_k_min -34
_diffrn_reflns_limit_l_max 19
_diffrn_reflns_limit_l_min -19
_diffrn_reflns_number 55471
_diffrn_reflns_point_group_measured_fraction_full 1.000
_diffrn_reflns_point_group_measured_fraction_max 1.000
_diffrn_reflns_theta_full 25.242
_diffrn_reflns_theta_max 29.589
_diffrn_reflns_theta_min 1.631
_exptl_absorpt_coefficient_mu 0.991
_exptl_absorpt_correction_T_max 0.7459
_exptl_absorpt_correction_T_min 0.6883
_exptl_absorpt_correction_type multi-scan
_exptl_absorpt_process_details 'Blessing, 1995'
_exptl_crystal_colour colourless
_exptl_crystal_density_diffrn 1.355
_exptl_crystal_density_meas ?
_exptl_crystal_density_method 'not measured'
_exptl_crystal_description prism
_exptl_crystal_F_000 3250
_exptl_crystal_size_max 0.30
_exptl_crystal_size_mid 0.20
_exptl_crystal_size_min 0.12
_refine_diff_density_max 0.409
_refine_diff_density_min -0.634
_refine_diff_density_rms 0.084
_refine_ls_extinction_method none
_refine_ls_goodness_of_fit_ref 1.258
_refine_ls_hydrogen_treatment constr
_refine_ls_matrix_type full
_refine_ls_number_parameters 610
_refine_ls_number_reflns 4795
_refine_ls_number_restraints 2125
_refine_ls_restrained_S_all 1.050
_refine_ls_R_factor_all 0.0904
_refine_ls_R_factor_gt 0.0811
_refine_ls_shift/su_max 0.029
_refine_ls_shift/su_mean 0.000
_refine_ls_structure_factor_coef Fsqd
_refine_ls_weighting_details 'w=1/[\s^2^(Fo^2^)+88.6220P] where P=(Fo^2^+2Fc^2^)/3'
_refine_ls_weighting_scheme calc
_refine_ls_wR_factor_gt 0.1866
_refine_ls_wR_factor_ref 0.1906
_reflns_Friedel_coverage 0.000
_reflns_number_gt 4207
_reflns_number_total 4795
_reflns_threshold_expression 'I > 2\s(I)'
_cod_data_source_file om5000503_si_002.cif
_cod_data_source_block nR-3
_cod_depositor_comments
;Adding full bibliography for 4082759--4082761.cif.

The following automatic conversions were performed:

'_exptl_crystal_density_meas' value 'not measured' was changed to '?'
- the value is perceived as not measured.

Automatic conversion script
Id: cif_fix_values 3008 2015-01-20 13:52:24Z robertas 
;
_cod_original_cell_volume 7680.1(5)
_cod_database_code 4082761
_shelx_space_group_comment
; 
The symmetry employed for this shelxl refinement is uniquely defined 
by the following loop, which should always be used as a source of 
symmetry information in preference to the above space-group names. 
They are only intended as comments. 
;
_shelxl_version_number 2013-4

loop_
_space_group_symop_operation_xyz
'x, y, z'
'-y, x-y, z'
'-x+y, -x, z'
'x+2/3, y+1/3, z+1/3'
'-y+2/3, x-y+1/3, z+1/3'
'-x+y+2/3, -x+1/3, z+1/3'
'x+1/3, y+2/3, z+2/3'
'-y+1/3, x-y+2/3, z+2/3'
'-x+y+1/3, -x+2/3, z+2/3'
'-x, -y, -z'
'y, -x+y, -z'
'x-y, x, -z'
'-x+2/3, -y+1/3, -z+1/3'
'y+2/3, -x+y+1/3, -z+1/3'
'x-y+2/3, x+1/3, -z+1/3'
'-x+1/3, -y+2/3, -z+2/3'
'y+1/3, -x+y+2/3, -z+2/3'
'x-y+1/3, x+2/3, -z+2/3'

loop_
_atom_site_label
_atom_site_type_symbol
_atom_site_fract_x
_atom_site_fract_y
_atom_site_fract_z
_atom_site_U_iso_or_equiv
_atom_site_adp_type
_atom_site_occupancy
_atom_site_site_symmetry_order
_atom_site_calc_flag
_atom_site_refinement_flags_posn
_atom_site_refinement_flags_adp
_atom_site_refinement_flags_occupancy
_atom_site_disorder_assembly
_atom_site_disorder_group
Zn1 Zn 0.98059(4) 0.06204(4) 0.04794(6) 0.02246(19) Uani 0.5 1 d . . P . .
Zn2 Zn 1.0000 0.0000 0.13490(10) 0.0201(3) Uani 0.5 3 d S T P . .
O1 O 1.0000 0.0000 0.0000 0.0182(11) Uani 1 6 d S T P . .
O1B O 1.0525(3) 0.0845(2) 0.1807(4) 0.0288(11) Uani 0.5 1 d . . P A .
O1A O 1.0441(2) 0.1155(2) 0.1377(4) 0.0266(11) Uani 0.5 1 d . . P A .
O2B O 1.1118(2) 0.1326(2) 0.0573(4) 0.0290(11) Uani 0.5 1 d . . P A .
O2A O 1.1234(2) 0.0992(2) 0.1114(4) 0.0289(11) Uani 0.5 1 d . . P A .
C107 C 1.09826(18) 0.12853(17) 0.1449(3) 0.0279(7) Uani 1 1 d . . . . .
C301 C 1.1369(16) 0.1836(9) 0.2161(19) 0.022(4) Uani 0.395(14) 1 d D U P A 1
C302 C 1.1397(13) 0.2401(11) 0.1939(16) 0.034(5) Uani 0.395(14) 1 d D U P A 1
C303 C 1.1737(12) 0.2911(9) 0.2518(15) 0.041(5) Uani 0.395(14) 1 d D U P A 1
H303 H 1.1759 0.3293 0.2373 0.049 Uiso 0.395(14) 1 calc R U P A 1
C304 C 1.2039(11) 0.2867(11) 0.3293(15) 0.047(5) Uani 0.395(14) 1 d D U P A 1
H304 H 1.2256 0.3215 0.3694 0.056 Uiso 0.395(14) 1 calc R U P A 1
C305 C 1.2031(18) 0.2327(13) 0.3496(18) 0.042(5) Uani 0.395(14) 1 d D U P A 1
H305 H 1.2255 0.2308 0.4023 0.050 Uiso 0.395(14) 1 calc R U P A 1
C306 C 1.1697(19) 0.1805(12) 0.293(2) 0.032(5) Uani 0.395(14) 1 d D U P A 1
C308 C 1.1105(14) 0.2515(17) 0.0922(19) 0.037(5) Uani 0.395(14) 1 d D U P A 1
C309 C 1.1293(13) 0.2548(16) -0.0009(19) 0.048(5) Uani 0.395(14) 1 d D U P A 1
H309 H 1.1619 0.2472 -0.0159 0.057 Uiso 0.395(14) 1 calc R U P A 1
C310 C 1.1005(11) 0.2693(14) -0.0715(17) 0.059(6) Uani 0.395(14) 1 d D U P A 1
H310 H 1.1134 0.2705 -0.1347 0.070 Uiso 0.395(14) 1 calc R U P A 1
C311 C 1.0540(11) 0.2819(15) -0.0536(17) 0.052(6) Uani 0.395(14) 1 d D U P A 1
C312 C 1.0346(10) 0.2767(11) 0.0374(15) 0.045(4) Uani 0.395(14) 1 d D U P A 1
H312 H 1.0011 0.2833 0.0513 0.054 Uiso 0.395(14) 1 calc R U P A 1
C313 C 1.0618(12) 0.2619(13) 0.1105(15) 0.039(4) Uani 0.395(14) 1 d D U P A 1
H313 H 1.0472 0.2590 0.1730 0.046 Uiso 0.395(14) 1 calc R U P A 1
C314 C 1.0234(13) 0.2973(13) -0.1307(18) 0.071(7) Uani 0.395(14) 1 d D U P A 1
H31A H 0.9905 0.3033 -0.1042 0.106 Uiso 0.395(14) 1 calc R U P A 1
H31B H 1.0056 0.2634 -0.1763 0.106 Uiso 0.395(14) 1 calc R U P A 1
H31C H 1.0539 0.3354 -0.1621 0.106 Uiso 0.395(14) 1 calc R U P A 1
C315 C 1.1674(9) 0.1153(10) 0.315(2) 0.045(6) Uani 0.395(14) 1 d D U P A 1
C316 C 1.1114(9) 0.0675(9) 0.3493(16) 0.056(5) Uani 0.395(14) 1 d D U P A 1
H316 H 1.0757 0.0717 0.3485 0.067 Uiso 0.395(14) 1 calc R U P A 1
C317 C 1.1076(7) 0.0140(8) 0.3839(15) 0.058(5) Uani 0.395(14) 1 d D U P A 1
H317 H 1.0691 -0.0173 0.4080 0.070 Uiso 0.395(14) 1 calc R U P A 1
C318 C 1.1569(10) 0.0041(9) 0.3851(14) 0.048(5) Uani 0.395(14) 1 d D U P A 1
C319 C 1.2126(8) 0.0517(9) 0.3537(15) 0.067(5) Uani 0.395(14) 1 d D U P A 1
H319 H 1.2481 0.0470 0.3558 0.080 Uiso 0.395(14) 1 calc R U P A 1
C320 C 1.2186(9) 0.1065(9) 0.3187(15) 0.071(6) Uani 0.395(14) 1 d D U P A 1
H320 H 1.2577 0.1382 0.2970 0.085 Uiso 0.395(14) 1 calc R U P A 1
C321 C 1.1518(14) -0.0537(10) 0.423(2) 0.058(6) Uani 0.395(14) 1 d D U P A 1
H32A H 1.1251 -0.0668 0.4791 0.086 Uiso 0.395(14) 1 calc R U P A 1
H32B H 1.1930 -0.0461 0.4409 0.086 Uiso 0.395(14) 1 calc R U P A 1
H32C H 1.1340 -0.0862 0.3756 0.086 Uiso 0.395(14) 1 calc R U P A 1
C101 C 1.1359(16) 0.1849(11) 0.196(2) 0.027(4) Uani 0.389(14) 1 d D U P A 2
C102 C 1.1440(14) 0.2435(10) 0.1719(16) 0.031(4) Uani 0.389(14) 1 d D U P A 2
C103 C 1.1832(13) 0.2946(10) 0.2263(15) 0.040(5) Uani 0.389(14) 1 d D U P A 2
H103 H 1.1887 0.3340 0.2104 0.048 Uiso 0.389(14) 1 calc R U P A 2
C104 C 1.2140(12) 0.2893(11) 0.3024(16) 0.044(5) Uani 0.389(14) 1 d D U P A 2
H104 H 1.2419 0.3250 0.3370 0.053 Uiso 0.389(14) 1 calc R U P A 2
C105 C 1.2044(18) 0.2323(13) 0.3283(19) 0.044(6) Uani 0.389(14) 1 d D U P A 2
H105 H 1.2239 0.2284 0.3832 0.053 Uiso 0.389(14) 1 calc R U P A 2
C106 C 1.1660(17) 0.1797(10) 0.275(2) 0.029(4) Uani 0.389(14) 1 d D U P A 2
C108 C 1.1153(16) 0.2532(17) 0.1039(18) 0.037(6) Uani 0.389(14) 1 d D U P A 2
C109 C 1.0706(14) 0.2708(14) 0.1138(18) 0.058(7) Uani 0.389(14) 1 d D U P A 2
H109 H 1.0545 0.2706 0.1743 0.069 Uiso 0.389(14) 1 calc R U P A 2
C110 C 1.0497(11) 0.2884(12) 0.0365(15) 0.054(6) Uani 0.389(14) 1 d D U P A 2
H110 H 1.0201 0.3013 0.0450 0.065 Uiso 0.389(14) 1 calc R U P A 2
C111 C 1.0709(11) 0.2878(12) -0.0528(14) 0.036(4) Uani 0.389(14) 1 d D U P A 2
C112 C 1.1161(10) 0.2726(13) -0.0618(16) 0.042(4) Uani 0.389(14) 1 d D U P A 2
H112 H 1.1329 0.2742 -0.1224 0.050 Uiso 0.389(14) 1 calc R U P A 2
C113 C 1.1384(14) 0.2549(17) 0.0148(18) 0.041(4) Uani 0.389(14) 1 d D U P A 2
H113 H 1.1694 0.2439 0.0060 0.050 Uiso 0.389(14) 1 calc R U P A 2
C114 C 1.0498(10) 0.3108(11) -0.1338(15) 0.047(5) Uani 0.389(14) 1 d D U P A 2
H11A H 1.0823 0.3528 -0.1503 0.070 Uiso 0.389(14) 1 calc R U P A 2
H11B H 1.0121 0.3113 -0.1163 0.070 Uiso 0.389(14) 1 calc R U P A 2
H11C H 1.0413 0.2834 -0.1880 0.070 Uiso 0.389(14) 1 calc R U P A 2
C115 C 1.1713(8) 0.1239(9) 0.3133(19) 0.042(6) Uani 0.389(14) 1 d D U P A 2
C116 C 1.1192(8) 0.0652(8) 0.3235(10) 0.035(3) Uani 0.389(14) 1 d D U P A 2
H116 H 1.0794 0.0593 0.3096 0.042 Uiso 0.389(14) 1 calc R U P A 2
C117 C 1.1252(8) 0.0158(7) 0.3537(10) 0.045(3) Uani 0.389(14) 1 d D U P A 2
H117 H 1.0891 -0.0235 0.3613 0.054 Uiso 0.389(14) 1 calc R U P A 2
C118 C 1.1822(9) 0.0223(8) 0.3730(13) 0.046(4) Uani 0.389(14) 1 d D U P A 2
C119 C 1.2340(7) 0.0795(7) 0.3634(10) 0.047(3) Uani 0.389(14) 1 d D U P A 2
H119 H 1.2736 0.0847 0.3769 0.057 Uiso 0.389(14) 1 calc R U P A 2
C120 C 1.2289(7) 0.1297(7) 0.3340(12) 0.044(3) Uani 0.389(14) 1 d D U P A 2
H120 H 1.2653 0.1689 0.3278 0.053 Uiso 0.389(14) 1 calc R U P A 2
C121 C 1.1875(11) -0.0318(8) 0.4048(16) 0.073(6) Uani 0.389(14) 1 d D U P A 2
H12A H 1.2245 -0.0296 0.3769 0.109 Uiso 0.389(14) 1 calc R U P A 2
H12B H 1.1508 -0.0701 0.3850 0.109 Uiso 0.389(14) 1 calc R U P A 2
H12C H 1.1909 -0.0311 0.4735 0.109 Uiso 0.389(14) 1 calc R U P A 2
C201 C 1.1483(15) 0.1788(12) 0.208(3) 0.022(6) Uani 0.219(4) 1 d D U P A 3
C202 C 1.1580(14) 0.2386(12) 0.192(2) 0.033(6) Uani 0.219(4) 1 d D U P A 3
C203 C 1.1994(12) 0.2879(9) 0.248(2) 0.030(5) Uani 0.219(4) 1 d D U P A 3
H203 H 1.2071 0.3286 0.2349 0.036 Uiso 0.219(4) 1 calc R U P A 3
C204 C 1.2290(15) 0.2778(10) 0.321(2) 0.044(6) Uani 0.219(4) 1 d D U P A 3
H204 H 1.2553 0.3109 0.3610 0.052 Uiso 0.219(4) 1 calc R U P A 3
C205 C 1.2208(13) 0.2201(10) 0.336(2) 0.040(5) Uani 0.219(4) 1 d D U P A 3
H205 H 1.2444 0.2146 0.3830 0.049 Uiso 0.219(4) 1 calc R U P A 3
C206 C 1.1788(12) 0.1692(10) 0.283(2) 0.024(5) Uani 0.219(4) 1 d D U P A 3
C208 C 1.1217(12) 0.2541(13) 0.1185(19) 0.044(7) Uani 0.219(4) 1 d D U P A 3
C209 C 1.1590(10) 0.3021(10) 0.0570(15) 0.063(6) Uani 0.219(4) 1 d D U P A 3
H209 H 1.2028 0.3212 0.0606 0.076 Uiso 0.219(4) 1 calc R U P A 3
C210 C 1.1318(10) 0.3215(10) -0.0090(15) 0.067(6) Uani 0.219(4) 1 d D U P A 3
H210 H 1.1576 0.3558 -0.0478 0.080 Uiso 0.219(4) 1 calc R U P A 3
C211 C 1.0686(11) 0.2930(13) -0.0208(19) 0.047(6) Uani 0.219(4) 1 d D U P A 3
C212 C 1.0318(11) 0.2499(13) 0.0449(18) 0.066(7) Uani 0.219(4) 1 d D U P A 3
H212 H 0.9884 0.2342 0.0446 0.079 Uiso 0.219(4) 1 calc R U P A 3
C213 C 1.0580(11) 0.2294(12) 0.1118(17) 0.065(7) Uani 0.219(4) 1 d D U P A 3
H213 H 1.0317 0.1977 0.1543 0.078 Uiso 0.219(4) 1 calc R U P A 3
C214 C 1.0413(15) 0.3162(15) -0.092(2) 0.071(10) Uani 0.219(4) 1 d D U P A 3
H21A H 1.0013 0.3094 -0.0699 0.106 Uiso 0.219(4) 1 calc R U P A 3
H21B H 1.0355 0.2939 -0.1517 0.106 Uiso 0.219(4) 1 calc R U P A 3
H21C H 1.0693 0.3605 -0.1026 0.106 Uiso 0.219(4) 1 calc R U P A 3
C215 C 1.1550(11) 0.1155(10) 0.3097(14) 0.033(5) Uani 0.219(4) 1 d D U P A 3
C216 C 1.1389(8) 0.0947(8) 0.4020(11) 0.040(4) Uani 0.219(4) 1 d D U P A 3
H216 H 1.1291 0.1178 0.4445 0.048 Uiso 0.219(4) 1 calc R U P A 3
C217 C 1.1369(8) 0.0412(8) 0.4336(11) 0.038(4) Uani 0.219(4) 1 d D U P A 3
H217 H 1.1259 0.0285 0.4970 0.045 Uiso 0.219(4) 1 calc R U P A 3
C218 C 1.1507(15) 0.0065(12) 0.3734(16) 0.038(6) Uani 0.219(4) 1 d D U P A 3
C219 C 1.1666(9) 0.0262(8) 0.2822(12) 0.041(4) Uani 0.219(4) 1 d D U P A 3
H219 H 1.1763 0.0026 0.2403 0.050 Uiso 0.219(4) 1 calc R U P A 3
C220 C 1.1687(9) 0.0795(8) 0.2497(11) 0.037(4) Uani 0.219(4) 1 d D U P A 3
H220 H 1.1796 0.0918 0.1861 0.045 Uiso 0.219(4) 1 calc R U P A 3
C221 C 1.149(2) -0.0509(15) 0.407(2) 0.054(11) Uani 0.219(4) 1 d D U P A 3
H22A H 1.1867 -0.0507 0.3869 0.081 Uiso 0.219(4) 1 calc R U P A 3
H22B H 1.1128 -0.0872 0.3816 0.081 Uiso 0.219(4) 1 calc R U P A 3
H22C H 1.1471 -0.0523 0.4763 0.081 Uiso 0.219(4) 1 calc R U P A 3

loop_
_atom_site_aniso_label
_atom_site_aniso_U_11
_atom_site_aniso_U_22
_atom_site_aniso_U_33
_atom_site_aniso_U_23
_atom_site_aniso_U_13
_atom_site_aniso_U_12
Zn1 0.0238(4) 0.0202(4) 0.0264(4) -0.0033(3) -0.0027(3) 0.0133(3)
Zn2 0.0185(4) 0.0185(4) 0.0235(6) 0.000 0.000 0.0092(2)
O1 0.0150(15) 0.0150(15) 0.025(3) 0.000 0.000 0.0075(8)
O1B 0.030(3) 0.023(3) 0.026(3) -0.004(2) 0.003(2) 0.008(2)
O1A 0.026(3) 0.021(2) 0.033(3) -0.008(2) -0.005(2) 0.011(2)
O2B 0.025(3) 0.020(2) 0.029(3) -0.002(2) 0.003(2) 0.002(2)
O2A 0.018(2) 0.023(3) 0.039(3) -0.003(2) -0.004(2) 0.006(2)
C107 0.0272(18) 0.0171(16) 0.0332(19) -0.0024(14) -0.0008(15) 0.0065(14)
C301 0.030(7) 0.008(5) 0.019(9) -0.010(4) -0.010(7) 0.003(4)
C302 0.039(8) 0.026(6) 0.031(9) -0.001(6) -0.011(8) 0.012(6)
C303 0.053(9) 0.022(6) 0.040(10) -0.009(6) -0.011(8) 0.012(6)
C304 0.055(10) 0.028(6) 0.037(9) -0.020(7) -0.020(8) 0.005(7)
C305 0.051(8) 0.037(7) 0.024(9) -0.018(6) -0.021(8) 0.012(6)
C306 0.037(8) 0.040(8) 0.020(8) -0.006(6) -0.008(6) 0.020(6)
C308 0.047(8) 0.018(7) 0.040(9) -0.009(7) -0.012(7) 0.011(6)
C309 0.060(10) 0.039(7) 0.049(11) -0.003(8) 0.006(9) 0.029(8)
C310 0.081(13) 0.043(8) 0.043(9) 0.004(7) 0.013(9) 0.024(10)
C311 0.075(12) 0.033(8) 0.047(9) -0.002(7) -0.017(8) 0.025(9)
C312 0.050(9) 0.032(8) 0.049(8) -0.002(7) -0.006(7) 0.017(8)
C313 0.047(8) 0.039(8) 0.034(7) -0.004(6) -0.001(6) 0.024(8)
C314 0.12(2) 0.051(14) 0.065(12) 0.002(10) -0.009(14) 0.056(15)
C315 0.032(9) 0.057(8) 0.035(8) -0.001(7) -0.019(7) 0.014(7)
C316 0.042(8) 0.058(8) 0.052(10) 0.006(8) -0.006(7) 0.013(7)
C317 0.040(7) 0.055(8) 0.060(9) 0.023(7) 0.001(7) 0.009(6)
C318 0.045(10) 0.059(9) 0.026(6) 0.002(6) -0.007(7) 0.014(7)
C319 0.047(10) 0.075(11) 0.064(9) -0.004(9) -0.003(8) 0.020(8)
C320 0.049(8) 0.069(10) 0.061(9) -0.002(9) 0.006(7) 0.005(8)
C321 0.070(15) 0.072(14) 0.045(11) -0.006(9) -0.009(10) 0.046(12)
C101 0.027(6) 0.035(7) 0.016(8) -0.003(5) -0.009(6) 0.013(5)
C102 0.039(8) 0.019(6) 0.019(8) -0.008(5) -0.003(6) 0.003(5)
C103 0.053(10) 0.030(7) 0.024(9) -0.003(6) -0.005(7) 0.011(6)
C104 0.054(10) 0.026(7) 0.035(11) -0.013(7) -0.006(8) 0.006(6)
C105 0.052(9) 0.040(8) 0.032(11) -0.017(7) -0.019(9) 0.017(7)
C106 0.030(7) 0.021(6) 0.033(10) -0.014(6) -0.011(7) 0.010(5)
C108 0.057(9) 0.019(8) 0.028(8) -0.005(7) -0.006(7) 0.014(8)
C109 0.066(11) 0.050(11) 0.038(9) -0.004(8) 0.002(8) 0.015(9)
C110 0.062(11) 0.050(10) 0.052(9) 0.005(8) 0.013(8) 0.029(9)
C111 0.056(9) 0.028(7) 0.026(7) -0.001(6) 0.000(6) 0.022(7)
C112 0.055(9) 0.039(7) 0.036(7) -0.005(6) -0.001(6) 0.027(7)
C113 0.053(9) 0.039(7) 0.035(8) -0.005(6) -0.010(6) 0.026(7)
C114 0.069(12) 0.032(8) 0.036(8) 0.008(6) -0.004(8) 0.023(9)
C115 0.031(8) 0.052(9) 0.029(8) -0.007(7) -0.008(7) 0.010(7)
C116 0.033(6) 0.047(6) 0.027(7) 0.002(5) -0.006(5) 0.022(5)
C117 0.048(8) 0.047(7) 0.036(7) -0.002(6) -0.001(6) 0.021(6)
C118 0.052(9) 0.047(8) 0.049(8) -0.001(7) -0.004(8) 0.032(7)
C119 0.049(8) 0.071(9) 0.035(6) -0.005(7) -0.013(6) 0.040(7)
C120 0.038(7) 0.051(8) 0.043(7) -0.005(6) -0.011(5) 0.022(6)
C121 0.107(15) 0.078(13) 0.071(13) -0.011(10) -0.031(12) 0.074(13)
C201 0.029(10) 0.020(7) 0.022(10) -0.005(7) 0.001(8) 0.015(6)
C202 0.037(10) 0.031(8) 0.029(10) -0.004(8) -0.004(8) 0.015(8)
C203 0.039(10) 0.024(8) 0.024(11) -0.013(8) -0.006(9) 0.013(7)
C204 0.051(12) 0.030(10) 0.034(11) -0.013(9) -0.018(10) 0.009(9)
C205 0.044(11) 0.034(10) 0.037(10) -0.003(8) -0.014(9) 0.015(8)
C206 0.029(8) 0.026(8) 0.025(9) -0.009(7) -0.010(7) 0.020(6)
C208 0.058(11) 0.025(10) 0.040(11) 0.001(9) 0.008(10) 0.015(9)
C209 0.066(12) 0.053(11) 0.063(12) 0.020(10) 0.000(10) 0.024(10)
C210 0.075(12) 0.052(10) 0.065(11) 0.022(9) 0.000(10) 0.025(9)
C211 0.062(11) 0.036(9) 0.049(12) 0.006(10) -0.010(10) 0.029(9)
C212 0.067(12) 0.055(12) 0.059(12) 0.002(11) -0.008(10) 0.018(11)
C213 0.069(12) 0.046(11) 0.053(11) 0.008(10) -0.008(10) 0.009(11)
C214 0.08(2) 0.054(17) 0.09(2) -0.016(18) -0.027(19) 0.040(16)
C215 0.023(9) 0.045(10) 0.035(10) -0.015(8) -0.011(8) 0.021(7)
C216 0.044(9) 0.049(9) 0.032(8) -0.013(7) -0.003(7) 0.027(8)
C217 0.046(9) 0.049(9) 0.030(8) -0.011(7) -0.008(7) 0.032(7)
C218 0.031(9) 0.049(10) 0.049(12) -0.008(9) -0.009(10) 0.030(8)
C219 0.033(8) 0.051(9) 0.040(8) -0.024(7) 0.002(7) 0.020(7)
C220 0.031(8) 0.048(9) 0.029(8) -0.016(7) -0.001(6) 0.017(7)
C221 0.07(2) 0.07(2) 0.036(17) -0.011(14) -0.020(15) 0.047(18)

loop_
_atom_type_symbol
_atom_type_description
_atom_type_scat_dispersion_real
_atom_type_scat_dispersion_imag
_atom_type_scat_source
C C 0.0033 0.0016 'International Tables Vol C Tables 4.2.6.8 and 6.1.1.4'
H H 0.0000 0.0000 'International Tables Vol C Tables 4.2.6.8 and 6.1.1.4'
O O 0.0106 0.0060 'International Tables Vol C Tables 4.2.6.8 and 6.1.1.4'
Zn Zn 0.2839 1.4301 'International Tables Vol C Tables 4.2.6.8 and 6.1.1.4'

loop_
_geom_angle_atom_site_label_1
_geom_angle_atom_site_label_2
_geom_angle_atom_site_label_3
_geom_angle
_geom_angle_site_symmetry_1
_geom_angle_site_symmetry_3
O2A Zn1 O1A 108.2(2) 2_645 .
O2A Zn1 O2B 108.9(2) 2_645 12_545
O1A Zn1 O2B 109.4(2) . 12_545
O2A Zn1 O1 111.98(16) 2_645 .
O1A Zn1 O1 109.29(16) . .
O2B Zn1 O1 108.98(16) 12_545 .
O2A Zn1 Zn2 86.03(16) 2_645 .
O1A Zn1 Zn2 74.12(16) . .
O2B Zn1 Zn2 161.78(17) 12_545 .
O1 Zn1 Zn2 54.23(4) . .
O2A Zn1 Zn1 164.40(17) 2_645 11_665
O1A Zn1 Zn1 85.02(16) . 11_665
O2B Zn1 Zn1 72.91(18) 12_545 11_665
O1 Zn1 Zn1 54.300(14) . 11_665
Zn2 Zn1 Zn1 89.92(3) . 11_665
O2A Zn1 Zn1 76.76(17) 2_645 12_545
O1A Zn1 Zn1 162.61(16) . 12_545
O2B Zn1 Zn1 83.65(17) 12_545 12_545
O1 Zn1 Zn1 54.299(13) . 12_545
Zn2 Zn1 Zn1 89.92(3) . 12_545
Zn1 Zn1 Zn1 88.18(6) 11_665 12_545
O2A Zn1 O1B 102.0(2) 2_645 .
O1A Zn1 O1B 25.13(19) . .
O2B Zn1 O1B 133.1(2) 12_545 .
O1 Zn1 O1B 90.35(13) . .
Zn2 Zn1 O1B 48.99(13) . .
Zn1 Zn1 O1B 86.51(13) 11_665 .
Zn1 Zn1 O1B 138.50(13) 12_545 .
O1 Zn2 O1B 109.46(16) . 3_765
O1 Zn2 O1B 109.46(16) . .
O1B Zn2 O1B 109.48(16) 3_765 .
O1 Zn2 O1B 109.46(16) . 2_645
O1B Zn2 O1B 109.48(16) 3_765 2_645
O1B Zn2 O1B 109.48(16) . 2_645
O1 Zn2 Zn1 56.10(4) . 2_645
O1B Zn2 Zn1 84.44(16) 3_765 2_645
O1B Zn2 Zn1 163.57(18) . 2_645
O1B Zn2 Zn1 72.26(17) 2_645 2_645
O1 Zn2 Zn1 56.10(4) . 3_765
O1B Zn2 Zn1 72.26(17) 3_765 3_765
O1B Zn2 Zn1 84.44(16) . 3_765
O1B Zn2 Zn1 163.57(18) 2_645 3_765
Zn1 Zn2 Zn1 91.91(5) 2_645 3_765
O1 Zn2 Zn1 56.10(4) . .
O1B Zn2 Zn1 163.57(18) 3_765 .
O1B Zn2 Zn1 72.26(17) . .
O1B Zn2 Zn1 84.44(16) 2_645 .
Zn1 Zn2 Zn1 91.91(5) 2_645 .
Zn1 Zn2 Zn1 91.91(5) 3_765 .
Zn2 O1 Zn2 180.0 . 10_755
Zn2 O1 Zn1 110.33(3) . 12_545
Zn2 O1 Zn1 69.67(3) 10_755 12_545
Zn2 O1 Zn1 69.67(3) . 3_765
Zn2 O1 Zn1 110.33(3) 10_755 3_765
Zn1 O1 Zn1 180.00(7) 12_545 3_765
Zn2 O1 Zn1 69.67(3) . 2_645
Zn2 O1 Zn1 110.33(3) 10_755 2_645
Zn1 O1 Zn1 71.40(3) 12_545 2_645
Zn1 O1 Zn1 108.60(3) 3_765 2_645
Zn2 O1 Zn1 110.33(3) . 11_665
Zn2 O1 Zn1 69.67(3) 10_755 11_665
Zn1 O1 Zn1 108.60(3) 12_545 11_665
Zn1 O1 Zn1 71.40(3) 3_765 11_665
Zn1 O1 Zn1 180.00(9) 2_645 11_665
Zn2 O1 Zn1 110.33(3) . 10_755
Zn2 O1 Zn1 69.67(3) 10_755 10_755
Zn1 O1 Zn1 108.60(3) 12_545 10_755
Zn1 O1 Zn1 71.40(3) 3_765 10_755
Zn1 O1 Zn1 71.40(3) 2_645 10_755
Zn1 O1 Zn1 108.60(3) 11_665 10_755
Zn2 O1 Zn1 69.67(3) . .
Zn2 O1 Zn1 110.33(3) 10_755 .
Zn1 O1 Zn1 71.40(3) 12_545 .
Zn1 O1 Zn1 108.60(3) 3_765 .
Zn1 O1 Zn1 108.60(3) 2_645 .
Zn1 O1 Zn1 71.40(3) 11_665 .
Zn1 O1 Zn1 180.0 10_755 .
O1A O1B C107 63.6(4) . .
O1A O1B Zn2 108.4(5) . .
C107 O1B Zn2 130.3(4) . .
O1A O1B Zn1 49.7(4) . .
C107 O1B Zn1 97.5(4) . .
Zn2 O1B Zn1 58.75(15) . .
O1B O1A C107 64.0(4) . .
O1B O1A Zn1 105.2(4) . .
C107 O1A Zn1 130.3(4) . .
O2A O2B C107 59.8(4) . .
O2A O2B Zn1 108.3(4) . 11_665
C107 O2B Zn1 129.5(4) . 11_665
O2B O2A C107 60.6(4) . .
O2B O2A Zn1 102.0(4) . 3_765
C107 O2A Zn1 126.5(4) . 3_765
O1A C107 O1B 52.4(4) . .
O1A C107 O2A 127.7(4) . .
O1B C107 O2A 98.4(4) . .
O1A C107 O2B 98.7(5) . .
O1B C107 O2B 124.2(4) . .
O2A C107 O2B 59.6(4) . .
O1A C107 C101 113.4(16) . .
O1B C107 C101 121.8(15) . .
O2A C107 C101 118.8(16) . .
O2B C107 C101 113.2(14) . .
O1A C107 C201 127.0(13) . .
O1B C107 C201 119.9(16) . .
O2A C107 C201 104.7(12) . .
O2B C107 C201 115.3(16) . .
O1A C107 C301 113.3(14) . .
O1B C107 C301 113.6(13) . .
O2A C107 C301 118.4(14) . .
O2B C107 C301 122.0(12) . .
C306 C301 C302 119.6(13) . .
C306 C301 C107 125.0(16) . .
C302 C301 C107 115.3(16) . .
C303 C302 C301 119.0(14) . .
C303 C302 C308 118(2) . .
C301 C302 C308 122.9(19) . .
C304 C303 C302 120.8(14) . .
C304 C303 H303 119.6 . .
C302 C303 H303 119.6 . .
C305 C304 C303 120.6(13) . .
C305 C304 H304 119.7 . .
C303 C304 H304 119.7 . .
C304 C305 C306 120.4(15) . .
C304 C305 H305 119.8 . .
C306 C305 H305 119.8 . .
C301 C306 C305 119.5(15) . .
C301 C306 C315 119(2) . .
C305 C306 C315 122(2) . .
C313 C308 C309 117.8(14) . .
C313 C308 C302 111(2) . .
C309 C308 C302 131(2) . .
C310 C309 C308 120.1(16) . .
C310 C309 H309 119.9 . .
C308 C309 H309 119.9 . .
C311 C310 C309 122.4(16) . .
C311 C310 H310 118.8 . .
C309 C310 H310 118.8 . .
C312 C311 C310 117.1(15) . .
C312 C311 C314 121.2(14) . .
C310 C311 C314 121.7(14) . .
C311 C312 C313 122.5(15) . .
C311 C312 H312 118.8 . .
C313 C312 H312 118.8 . .
C312 C313 C308 120.0(15) . .
C312 C313 H313 120.0 . .
C308 C313 H313 120.0 . .
C311 C314 H31A 109.5 . .
C311 C314 H31B 109.5 . .
H31A C314 H31B 109.5 . .
C311 C314 H31C 109.5 . .
H31A C314 H31C 109.5 . .
H31B C314 H31C 109.5 . .
C316 C315 C320 117.3(14) . .
C316 C315 C306 116(2) . .
C320 C315 C306 126(2) . .
C317 C316 C315 120.3(14) . .
C317 C316 H316 119.8 . .
C315 C316 H316 119.8 . .
C318 C317 C316 123.0(13) . .
C318 C317 H317 118.5 . .
C316 C317 H317 118.5 . .
C317 C318 C319 116.7(14) . .
C317 C318 C321 122.1(13) . .
C319 C318 C321 121.1(13) . .
C318 C319 C320 122.1(14) . .
C318 C319 H319 119.0 . .
C320 C319 H319 119.0 . .
C319 C320 C315 120.5(14) . .
C319 C320 H320 119.8 . .
C315 C320 H320 119.8 . .
C318 C321 H32A 109.5 . .
C318 C321 H32B 109.5 . .
H32A C321 H32B 109.5 . .
C318 C321 H32C 109.5 . .
H32A C321 H32C 109.5 . .
H32B C321 H32C 109.5 . .
C106 C101 C102 119.0(14) . .
C106 C101 C107 115.8(18) . .
C102 C101 C107 125.2(17) . .
C108 C102 C103 116(2) . .
C108 C102 C101 125(2) . .
C103 C102 C101 119.1(15) . .
C104 C103 C102 121.4(15) . .
C104 C103 H103 119.3 . .
C102 C103 H103 119.3 . .
C105 C104 C103 119.8(14) . .
C105 C104 H104 120.1 . .
C103 C104 H104 120.1 . .
C104 C105 C106 120.6(15) . .
C104 C105 H105 119.7 . .
C106 C105 H105 119.7 . .
C101 C106 C105 120.0(14) . .
C101 C106 C115 131.0(19) . .
C105 C106 C115 109(2) . .
C102 C108 C113 115(3) . .
C102 C108 C109 126(3) . .
C113 C108 C109 118.0(15) . .
C110 C109 C108 120.7(17) . .
C110 C109 H109 119.6 . .
C108 C109 H109 119.6 . .
C111 C110 C109 121.4(17) . .
C111 C110 H110 119.3 . .
C109 C110 H110 119.3 . .
C112 C111 C110 117.7(14) . .
C112 C111 C114 122.2(13) . .
C110 C111 C114 119.7(14) . .
C111 C112 C113 122.2(15) . .
C111 C112 H112 118.9 . .
C113 C112 H112 118.9 . .
C108 C113 C112 119.9(16) . .
C108 C113 H113 120.1 . .
C112 C113 H113 120.1 . .
C111 C114 H11A 109.5 . .
C111 C114 H11B 109.5 . .
H11A C114 H11B 109.5 . .
C111 C114 H11C 109.5 . .
H11A C114 H11C 109.5 . .
H11B C114 H11C 109.5 . .
C116 C115 C120 117.0(14) . .
C116 C115 C106 121.4(18) . .
C120 C115 C106 121.5(19) . .
C117 C116 C115 120.6(13) . .
C117 C116 H116 119.7 . .
C115 C116 H116 119.7 . .
C118 C117 C116 121.5(13) . .
C118 C117 H117 119.2 . .
C116 C117 H117 119.2 . .
C119 C118 C117 118.8(12) . .
C119 C118 C121 120.6(12) . .
C117 C118 C121 120.6(12) . .
C118 C119 C120 120.5(12) . .
C118 C119 H119 119.8 . .
C120 C119 H119 119.8 . .
C119 C120 C115 121.5(13) . .
C119 C120 H120 119.2 . .
C115 C120 H120 119.2 . .
C118 C121 H12A 109.5 . .
C118 C121 H12B 109.5 . .
H12A C121 H12B 109.5 . .
C118 C121 H12C 109.5 . .
H12A C121 H12C 109.5 . .
H12B C121 H12C 109.5 . .
C206 C201 C202 119.1(17) . .
C206 C201 C107 126(2) . .
C202 C201 C107 114.1(19) . .
C203 C202 C201 120.3(17) . .
C203 C202 C208 115(2) . .
C201 C202 C208 124(2) . .
C204 C203 C202 119.8(16) . .
C204 C203 H203 120.1 . .
C202 C203 H203 120.1 . .
C205 C204 C203 120.2(16) . .
C205 C204 H204 119.9 . .
C203 C204 H204 119.9 . .
C204 C205 C206 121.6(16) . .
C204 C205 H205 119.2 . .
C206 C205 H205 119.2 . .
C215 C206 C201 115(2) . .
C215 C206 C205 124(3) . .
C201 C206 C205 118.6(16) . .
C213 C208 C209 117.5(17) . .
C213 C208 C202 128(2) . .
C209 C208 C202 114(2) . .
C210 C209 C208 119.5(17) . .
C210 C209 H209 120.3 . .
C208 C209 H209 120.3 . .
C211 C210 C209 122.5(17) . .
C211 C210 H210 118.7 . .
C209 C210 H210 118.7 . .
C212 C211 C210 117.8(17) . .
C212 C211 C214 120.7(15) . .
C210 C211 C214 120.5(15) . .
C211 C212 C213 120.0(17) . .
C211 C212 H212 120.0 . .
C213 C212 H212 120.0 . .
C212 C213 C208 121.9(17) . .
C212 C213 H213 119.1 . .
C208 C213 H213 119.1 . .
C211 C214 H21A 109.5 . .
C211 C214 H21B 109.5 . .
H21A C214 H21B 109.5 . .
C211 C214 H21C 109.5 . .
H21A C214 H21C 109.5 . .
H21B C214 H21C 109.5 . .
C206 C215 C216 127(2) . .
C206 C215 C220 112(2) . .
C216 C215 C220 116.8(15) . .
C217 C216 C215 122.1(14) . .
C217 C216 H216 119.0 . .
C215 C216 H216 119.0 . .
C218 C217 C216 120.3(15) . .
C218 C217 H217 119.9 . .
C216 C217 H217 119.9 . .
C219 C218 C217 118.6(15) . .
C219 C218 C221 120.9(14) . .
C217 C218 C221 120.5(14) . .
C218 C219 C220 121.6(14) . .
C218 C219 H219 119.2 . .
C220 C219 H219 119.2 . .
C219 C220 C215 120.6(14) . .
C219 C220 H220 119.7 . .
C215 C220 H220 119.7 . .
C218 C221 H22A 109.5 . .
C218 C221 H22B 109.5 . .
H22A C221 H22B 109.5 . .
C218 C221 H22C 109.5 . .
H22A C221 H22C 109.5 . .
H22B C221 H22C 109.5 . .

loop_
_geom_bond_atom_site_label_1
_geom_bond_atom_site_label_2
_geom_bond_distance
_geom_bond_site_symmetry_2
Zn1 O2A 1.949(5) 2_645
Zn1 O1A 1.952(5) .
Zn1 O2B 1.956(5) 12_545
Zn1 O1 1.9624(8) .
Zn1 Zn2 2.2171(12) .
Zn1 Zn1 2.2903(12) 11_665
Zn1 Zn1 2.2904(12) 12_545
Zn1 O1B 2.470(6) .
Zn2 O1 1.9184(14) .
Zn2 O1B 1.957(5) 3_765
Zn2 O1B 1.957(5) .
Zn2 O1B 1.957(5) 2_645
Zn2 Zn1 2.2171(12) 2_645
Zn2 Zn1 2.2171(12) 3_765
O1 Zn2 1.9184(14) 10_755
O1 Zn1 1.9624(8) 12_545
O1 Zn1 1.9624(8) 3_765
O1 Zn1 1.9624(8) 2_645
O1 Zn1 1.9624(8) 11_665
O1 Zn1 1.9624(8) 10_755
O1B O1A 1.087(7) .
O1B C107 1.232(6) .
O1A C107 1.228(6) .
O2B O2A 1.269(8) .
O2B C107 1.282(6) .
O2B Zn1 1.956(5) 11_665
O2A C107 1.271(7) .
O2A Zn1 1.949(5) 3_765
C107 C101 1.44(2) .
C107 C201 1.54(3) .
C107 C301 1.587(19) .
C301 C306 1.393(14) .
C301 C302 1.414(13) .
C302 C303 1.390(13) .
C302 C308 1.71(3) .
C303 C304 1.372(14) .
C303 H303 0.9500 .
C304 C305 1.369(14) .
C304 H304 0.9500 .
C305 C306 1.398(13) .
C305 H305 0.9500 .
C306 C315 1.63(3) .
C308 C313 1.390(15) .
C308 C309 1.392(15) .
C309 C310 1.385(14) .
C309 H309 0.9500 .
C310 C311 1.371(16) .
C310 H310 0.9500 .
C311 C312 1.366(15) .
C311 C314 1.492(19) .
C312 C313 1.390(14) .
C312 H312 0.9500 .
C313 H313 0.9500 .
C314 H31A 0.9800 .
C314 H31B 0.9800 .
C314 H31C 0.9800 .
C315 C316 1.394(14) .
C315 C320 1.400(14) .
C316 C317 1.381(13) .
C316 H316 0.9500 .
C317 C318 1.373(15) .
C317 H317 0.9500 .
C318 C319 1.376(15) .
C318 C321 1.486(18) .
C319 C320 1.393(14) .
C319 H319 0.9500 .
C320 H320 0.9500 .
C321 H32A 0.9800 .
C321 H32B 0.9800 .
C321 H32C 0.9800 .
C101 C106 1.392(13) .
C101 C102 1.415(14) .
C102 C108 1.30(3) .
C102 C103 1.391(13) .
C103 C104 1.372(14) .
C103 H103 0.9500 .
C104 C105 1.370(14) .
C104 H104 0.9500 .
C105 C106 1.402(13) .
C105 H105 0.9500 .
C106 C115 1.56(3) .
C108 C113 1.385(15) .
C108 C109 1.393(15) .
C109 C110 1.381(15) .
C109 H109 0.9500 .
C110 C111 1.379(15) .
C110 H110 0.9500 .
C111 C112 1.366(15) .
C111 C114 1.494(18) .
C112 C113 1.393(14) .
C112 H112 0.9500 .
C113 H113 0.9500 .
C114 H11A 0.9800 .
C114 H11B 0.9800 .
C114 H11C 0.9800 .
C115 C116 1.399(14) .
C115 C120 1.403(14) .
C116 C117 1.384(12) .
C116 H116 0.9500 .
C117 C118 1.379(14) .
C117 H117 0.9500 .
C118 C119 1.373(15) .
C118 C121 1.490(16) .
C119 C120 1.386(13) .
C119 H119 0.9500 .
C120 H120 0.9500 .
C121 H12A 0.9800 .
C121 H12B 0.9800 .
C121 H12C 0.9800 .
C201 C206 1.395(15) .
C201 C202 1.408(15) .
C202 C203 1.393(15) .
C202 C208 1.55(3) .
C203 C204 1.370(16) .
C203 H203 0.9500 .
C204 C205 1.366(16) .
C204 H204 0.9500 .
C205 C206 1.397(15) .
C205 H205 0.9500 .
C206 C215 1.22(3) .
C208 C213 1.392(16) .
C208 C209 1.397(16) .
C209 C210 1.381(15) .
C209 H209 0.9500 .
C210 C211 1.379(16) .
C210 H210 0.9500 .
C211 C212 1.373(16) .
C211 C214 1.49(2) .
C212 C213 1.389(15) .
C212 H212 0.9500 .
C213 H213 0.9500 .
C214 H21A 0.9800 .
C214 H21B 0.9800 .
C214 H21C 0.9800 .
C215 C216 1.394(15) .
C215 C220 1.401(15) .
C216 C217 1.384(14) .
C216 H216 0.9500 .
C217 C218 1.380(16) .
C217 H217 0.9500 .
C218 C219 1.374(16) .
C218 C221 1.49(2) .
C219 C220 1.386(15) .
C219 H219 0.9500 .
C220 H220 0.9500 .
C221 H22A 0.9800 .
C221 H22B 0.9800 .
C221 H22C 0.9800 .
